data_7036771
loop_
_publ_author_name
'Zhao, Dan'
'Zhang, Rong-Hua'
'Li, Fei-Fei'
'Yang, Juan'
'Liu, Bing-Guo'
'Fan, Yun-Chang'

_publ_section_title
;
 (3 + 1)-Dimensional commensurately modulated structure and
 photoluminescence properties of diborate KSbOB2O5.
;
_journal_issue 13
_journal_name_full 'Dalton transactions (Cambridge, England : 2003)'
_journal_page_first 6277
_journal_page_last 6287
_journal_paper_doi 10.1039/c5dt00267b
_journal_volume 44
_journal_year 2015
_chemical_formula_sum 'B2 K O6 Sb'
_chemical_formula_weight 278.5
_space_group_IT_number 31
_space_group_ssg_name Pmn21(0\b0)s00
_symmetry_cell_setting orthorhombic
_symmetry_space_group_name_Hall 'P 2ac -2'
_symmetry_space_group_name_H-M 'P m n 21'
_cell_angle_alpha 90
_cell_angle_beta 90
_cell_angle_gamma 90
_cell_formula_units_Z 2
_cell_length_a 7.1133(5)
_cell_length_b 3.6883(10)
_cell_length_c 9.4096(14)
_cell_measurement_temperature 293
_cell_modulation_dimension 1
_cell_volume 246.87(8)
_diffrn_ambient_temperature 293
_diffrn_measured_fraction_theta_full 1
_diffrn_measured_fraction_theta_max 1
_diffrn_measurement_device 'four-cycle diffractometer'
_diffrn_measurement_device_type 'Bruker CCD'
_diffrn_radiation_monochromator graphite
_diffrn_radiation_probe x-ray
_diffrn_radiation_source 'X-ray tube'
_diffrn_radiation_type 'Mo K\a'
_diffrn_radiation_wavelength 0.71073
_diffrn_reflns_av_R_equivalents 0.0422
_diffrn_reflns_av_unetI/netI 0.034
_diffrn_reflns_limit_h_max 9
_diffrn_reflns_limit_h_min -9
_diffrn_reflns_limit_index_m_1_max 1
_diffrn_reflns_limit_index_m_1_min -1
_diffrn_reflns_limit_k_max 5
_diffrn_reflns_limit_k_min -5
_diffrn_reflns_limit_l_max 12
_diffrn_reflns_limit_l_min -12
_diffrn_reflns_number 6528
_diffrn_reflns_theta_full 28.27
_diffrn_reflns_theta_max 28.27
_diffrn_reflns_theta_min 3.59
_exptl_absorpt_coefficient_mu 6.382
_exptl_absorpt_correction_type multi-scan
_exptl_crystal_density_diffrn 3.7461
_exptl_crystal_F_000 256
_refine_diff_density_max 0.78
_refine_diff_density_min -1.05
_refine_ls_abs_structure_details '  843 of Friedel pairs used in the refinement'
_refine_ls_extinction_coef 40(60)
_refine_ls_extinction_method 'B-C type 1 Gaussian isotropic (Becker & Coppens, 1974)'
_refine_ls_goodness_of_fit_gt 1.18
_refine_ls_goodness_of_fit_ref 1.14
_refine_ls_number_constraints 1
_refine_ls_number_parameters 121
_refine_ls_number_reflns 1794
_refine_ls_number_restraints 2
_refine_ls_R_factor_all 0.0483
_refine_ls_R_factor_gt 0.0358
_refine_ls_shift/su_max 0.0068
_refine_ls_shift/su_mean 0.0006
_refine_ls_structure_factor_coef F
_refine_ls_weighting_details w=1/(\s^2^(F)+0.0009F^2^)
_refine_ls_weighting_scheme sigma
_refine_ls_wR_factor_gt 0.0489
_refine_ls_wR_factor_ref 0.0532
_reflns_number_gt 1419
_reflns_number_total 1794
_reflns_threshold_expression I>3\s(I)
_cod_data_source_file c5dt00267b1.cif
_cod_data_source_block I
_cod_depositor_comments 'Adding full bibliography for 7036771.cif.'
_cod_original_formula_sum 'B2 K1 O6 Sb1'
_cod_database_code 7036771
_publcif_datablock.id {440c7ef7-74ba-4abb-8fd6-eb8b744d504a}

_jana_cell_commen_supercell_matrix_1_1 1
_jana_cell_commen_supercell_matrix_1_2 0
_jana_cell_commen_supercell_matrix_1_3 0
_jana_cell_commen_supercell_matrix_2_1 0
_jana_cell_commen_supercell_matrix_2_2 12
_jana_cell_commen_supercell_matrix_2_3 0
_jana_cell_commen_supercell_matrix_3_1 0
_jana_cell_commen_supercell_matrix_3_2 0
_jana_cell_commen_supercell_matrix_3_3 1
_jana_cell_commen_t_section_1 0
_publcif_info_exptl_table_max_cols 4
_publcif_info_exptl_table_use_headnotes n

loop_
_space_group_symop_id
_space_group_symop_operation_xyz
1 x,y,z
2 -x+0.5,-y,z+0.5
3 x+0.5,-y,z+0.5
4 -x,y,z

loop_
_space_group_symop_ssg_id
_space_group_symop_ssg_operation_algebraic
1 x1,x2,x3,x4
2 -x1+1/2,-x2,x3+1/2,-x4+1/2
3 x1+1/2,-x2,x3+1/2,-x4
4 -x1,x2,x3,x4+1/2

loop_
_atom_site_label
_atom_site_type_symbol
_atom_site_fract_x
_atom_site_fract_y
_atom_site_fract_z
_atom_site_adp_type
_atom_site_U_iso_or_equiv
_atom_site_site_symmetry_multiplicity
_atom_site_occupancy
_atom_site_calc_flag
Sb1 Sb 0.5 0.94763(11) 0.00219(7) Uani 0.0062(2) 2 1 d
K1 K 1 0.4849(6) -0.0888(3) Uani 0.0245(7) 2 1 d
O1 O 0.4320(13) 1.448(2) 0.0222(17) Uani 0.019(3) 4 0.5 d
O2 O 0.6939(9) 0.9561(18) -0.1438(7) Uani 0.0276(19) 4 1 d
O3 O 0.6911(8) 0.9338(16) 0.1320(7) Uani 0.0043(15) 4 1 d
O4 O 0.9437(7) 0.952(3) 0.1567(10) Uani 0.015(2) 4 0.5 d
B1 B 0.8307(11) 0.982(2) 0.2179(8) Uani 0.011(3) 4 1 d

loop_
_atom_site_aniso_label
_atom_site_aniso_type_symbol
_atom_site_aniso_U_11
_atom_site_aniso_U_22
_atom_site_aniso_U_33
_atom_site_aniso_U_12
_atom_site_aniso_U_13
_atom_site_aniso_U_23
Sb1 Sb 0.0099(2) 0.0057(2) 0.0030(6) 0 0 0.0013(5)
K1 K 0.0193(10) 0.0151(10) 0.0392(14) 0 0 -0.0034(9)
O1 O 0.007(4) 0.008(3) 0.041(7) 0.006(3) -0.004(7) 0.008(6)
O2 O 0.025(3) 0.053(4) 0.005(3) 0.004(3) 0.004(2) -0.009(3)
O3 O -0.005(2) 0.017(3) 0.001(3) -0.002(2) 0.0109(19) 0.002(2)
O4 O -0.016(3) 0.048(5) 0.013(3) 0.001(3) -0.001(3) -0.001(3)
B1 B 0.014(5) 0.029(4) -0.011(3) 0.005(3) 0.013(3) 0.005(3)

loop_
_atom_site_displace_Fourier_atom_site_label
_atom_site_displace_Fourier_axis
_atom_site_displace_Fourier_wave_vector_seq_id
_atom_site_displace_Fourier_param_cos
_atom_site_displace_Fourier_param_sin
Sb1 x 1 -0.00359(8) 0.02605(8)
Sb1 y 1 0 0
Sb1 z 1 0 0
Sb1 x 2 0 0
Sb1 y 2 -0.0003(5) -0.0012(5)
Sb1 z 2 0.0052(8) 0.0103(4)
K1 x 1 0.0139(4) -0.0279(4)
K1 y 1 0 0
K1 z 1 0 0
O2 x 1 -0.0156(10) -0.0195(9)
O2 y 1 -0.071(3) -0.047(2)
O2 z 1 -0.0077(8) -0.0407(8)
O2 x 2 0.0013(18) -0.0068(18)
O2 y 2 -0.008(4) 0.023(4)
O2 z 2 0.0010(12) 0.0032(12)
O3 x 1 0.0087(12) 0.0969(9)
O3 y 1 -0.129(3) -0.046(2)
O3 z 1 -0.0082(11) -0.0592(8)
O3 x 2 0.0197(16) -0.0069(11)
O3 y 2 0.021(3) -0.015(3)
O3 z 2 -0.0151(11) 0.0064(10)
O3 x 3 0.0175(15) 0.0179(14)
O3 y 3 0.009(4) 0.045(3)
O3 z 3 -0.0070(14) -0.0157(13)
B1 x 1 0.003(2) 0.0675(14)
B1 y 1 -0.056(3) -0.006(3)
B1 z 1 -0.0035(13) -0.0314(11)
B1 x 2 0.003(2) -0.0014(17)
B1 y 2 0.010(5) 0.004(4)
B1 z 2 0.0023(16) -0.0022(16)

loop_
_atom_site_Fourier_wave_vector_seq_id
_jana_atom_site_fourier_wave_vector_q1_coeff
1 1
2 2
3 3

loop_
_atom_site_occ_special_func_atom_site_label
_atom_site_occ_special_func_crenel_c
_atom_site_occ_special_func_crenel_w
O1 0.833 0.5
O4 0.6947 0.5

loop_
_atom_type_symbol
_atom_type_scat_dispersion_real
_atom_type_scat_dispersion_imag
_atom_type_scat_source
B 0.0013 0.0007 'International Tables Vol C tables 4.2.6.8 and 6.1.1.1'
K 0.2009 0.2494 'International Tables Vol C tables 4.2.6.8 and 6.1.1.1'
O 0.0106 0.0060 'International Tables Vol C tables 4.2.6.8 and 6.1.1.1'
Sb -0.5866 1.5461 'International Tables Vol C tables 4.2.6.8 and 6.1.1.1'

loop_
_cell_wave_vector_seq_id
_cell_wave_vector_x
_cell_wave_vector_y
_cell_wave_vector_z
1 0.000000 0.416667 0.000000

loop_
_geom_bond_atom_site_label_1
_geom_bond_atom_site_label_2
_geom_bond_site_ssg_symmetry_2
_geom_bond_distance_av
_geom_bond_distance_min
_geom_bond_distance_max
Sb1 O1 1_5455 1.96(3) 1.91(4) 2.03(4)
Sb1 O1 . 1.94(3) 1.91(4) 1.98(4)
Sb1 O1 4_6455 1.96(3) 1.91(4) 2.03(4)
Sb1 O1 4_6555 1.94(3) 1.91(4) 1.98(4)
Sb1 O2 . 1.99(2) 1.94(2) 2.06(2)
Sb1 O2 4_6555 1.99(2) 1.94(2) 2.06(2)
Sb1 O3 . 1.96(3) 1.82(3) 2.06(3)
Sb1 O3 4_6555 1.96(3) 1.82(3) 2.06(3)
K1 O1 1_6455 3.11(3) 2.76(3) 3.60(3)
K1 O1 4_6455 3.11(3) 2.76(3) 3.60(3)
K1 O2 1_5455 2.99(2) 2.76(2) 3.19(2)
K1 O2 . 2.87(2) 2.72(2) 3.10(2)
K1 O2 4_7455 2.99(2) 2.76(2) 3.19(2)
K1 O2 4_7555 2.87(2) 2.72(2) 3.10(2)
K1 O3 1_5455 3.70(3) 2.71(3) 4.46(3)
K1 O3 . 3.48(3) 2.77(3) 4.33(3)
K1 O3 2_6645 3.38(3) 2.73(3) 4.17(3)
K1 O3 2_6745 3.70(3) 2.84(3) 4.36(3)
K1 O3 3_5645 3.38(3) 2.73(3) 4.17(3)
K1 O3 3_5745 3.70(3) 2.84(3) 4.36(3)
K1 O3 4_7455 3.70(3) 2.71(3) 4.46(3)
K1 O3 4_7555 3.48(3) 2.77(3) 4.33(3)
K1 O4 1_5455 3.09(3) 2.96(4) 3.16(4)
K1 O4 . 2.91(3) 2.89(4) 2.94(4)
K1 O4 4_7455 3.09(3) 2.96(4) 3.16(4)
K1 O4 4_7555 2.91(3) 2.89(4) 2.94(4)
B1 O2 2_6755 1.37(3) 1.27(4) 1.43(4)
B1 O3 . 1.36(4) 1.25(4) 1.44(4)
B1 O4 . 1.36(4) 1.32(4) 1.40(4)
B1 O4 4_7555 1.37(3) 1.36(4) 1.41(4)

loop_
_restr_distance_atom_site_label_1
_restr_distance_atom_site_label_2
_restr_distance_site_symmetry_2
_restr_distance_target
_restr_distance_target_weight_param
B1 O4 . 1.357 0.03
B1 O4 4_7555 1.357 0.03

loop_
_jana_atom_site_displace_legendre_atom_site_label
_jana_atom_site_displace_legendre_axis
_jana_atom_site_displace_legendre_param_order
_jana_atom_site_displace_legendre_param_coeff
O1 x 1 0.007(2)
O1 y 1 0.004(4)
O1 z 1 0.006(3)
O1 x 2 0.061(4)
O1 y 2 -0.016(10)
O1 z 2 0.063(5)
O4 x 1 -0.020(2)
O4 y 1 0.014(5)
O4 z 1 -0.0052(17)
O4 x 2 0.050(2)
O4 y 2 0.012(13)
O4 z 2 -0.005(4)

loop_
_publcif_info_datablock.id
_publcif_info_datablock.publ_exptl
_publcif_info_datablock.publ_geom
_publcif_info_datablock.structure
{2a53d1a0-df4d-4d3b-9a96-c9a2db1cf376} ? ? ?
{440c7ef7-74ba-4abb-8fd6-eb8b744d504a} y y y

loop_
_publcif_info_exptl_table_extra_item
sin_theta_over_lambda_max

loop_
_publcif_info_tables.block_id
_publcif_info_tables.reference_item
{2a53d1a0-df4d-4d3b-9a96-c9a2db1cf376} '_publcif_info_datablock.publ_exptl'
